data_7717413
loop_
_publ_author_name
'Guan, Yiwen'
'Xu, Xian'
'Xu, Xin'

_publ_section_title
;
 Reactions of a Geminal Sc/P Lewis Pair with Pyridotetrazole and Beyond
;
_journal_name_full 'Dalton Transactions'
_journal_paper_doi 10.1039/D4DT02838D
_journal_year 2024
_chemical_formula_moiety 'C52 H67 N O2 P Sc'
_chemical_formula_sum 'C52 H67 N O2 P Sc'
_chemical_formula_weight 813.99
_space_group_crystal_system monoclinic
_space_group_IT_number 15
_space_group_name_Hall '-C 2yc'
_space_group_name_H-M_alt 'C 1 2/c 1'
_atom_sites_solution_hydrogens mixed
_audit_creation_date 2024-10-08
_audit_creation_method
;
Olex2 1.5
(compiled 2024.02.16 svn.r378c4104 for OlexSys, GUI svn.r6928)
;
_audit_update_record
;
2024-10-09 deposited with the CCDC.	2024-11-05 downloaded from the CCDC.
;
_cell_angle_alpha 90
_cell_angle_beta 98.649(5)
_cell_angle_gamma 90
_cell_formula_units_Z 8
_cell_length_a 41.923(3)
_cell_length_b 10.2466(5)
_cell_length_c 22.4660(12)
_cell_measurement_reflns_used 9910
_cell_measurement_temperature 120.0
_cell_measurement_theta_max 53.85
_cell_measurement_theta_min 3.46
_cell_volume 9540.9(10)
_computing_cell_refinement 'SAINT V8.40B (?, 2016)'
_computing_data_reduction 'SAINT V8.40B (?, 2016)'
_computing_molecular_graphics 'Olex2 1.5 (Dolomanov et al., 2009)'
_computing_publication_material 'Olex2 1.5 (Dolomanov et al., 2009)'
_computing_structure_refinement 'SHELXL 2018/3 (Sheldrick, 2015)'
_computing_structure_solution 'SHELXT 2018/2 (Sheldrick, 2018)'
_diffrn_ambient_temperature 120.0
_diffrn_measured_fraction_theta_full 0.999
_diffrn_measured_fraction_theta_max 0.995
_diffrn_measurement_device_type 'Bruker APEX-II CCD'
_diffrn_measurement_method '\f and \w scans'
_diffrn_radiation_type GaK\a
_diffrn_radiation_wavelength 1.34138
_diffrn_reflns_av_R_equivalents 0.1128
_diffrn_reflns_av_unetI/netI 0.0928
_diffrn_reflns_Laue_measured_fraction_full 0.999
_diffrn_reflns_Laue_measured_fraction_max 0.995
_diffrn_reflns_limit_h_max 50
_diffrn_reflns_limit_h_min -49
_diffrn_reflns_limit_k_max 12
_diffrn_reflns_limit_k_min -12
_diffrn_reflns_limit_l_max 27
_diffrn_reflns_limit_l_min -27
_diffrn_reflns_number 60208
_diffrn_reflns_point_group_measured_fraction_full 0.999
_diffrn_reflns_point_group_measured_fraction_max 0.995
_diffrn_reflns_theta_full 53.594
_diffrn_reflns_theta_max 54.160
_diffrn_reflns_theta_min 3.462
_diffrn_source_current 3.57
_diffrn_source_power 0.2494002
_diffrn_source_voltage 69.86
_diffrn_standards_number 0
_exptl_absorpt_coefficient_mu 1.279
_exptl_absorpt_correction_type none
_exptl_crystal_colour 'clear light colourless'
_exptl_crystal_colour_lustre clear
_exptl_crystal_colour_modifier light
_exptl_crystal_colour_primary colourless
_exptl_crystal_density_diffrn 1.133
_exptl_crystal_description block
_exptl_crystal_F_000 3504
_exptl_crystal_size_max 0.2
_exptl_crystal_size_mid 0.17
_exptl_crystal_size_min 0.15
_refine_diff_density_max 0.322
_refine_diff_density_min -0.463
_refine_diff_density_rms 0.065
_refine_ls_extinction_method none
_refine_ls_goodness_of_fit_ref 1.024
_refine_ls_hydrogen_treatment mixed
_refine_ls_matrix_type full
_refine_ls_number_parameters 533
_refine_ls_number_reflns 8780
_refine_ls_number_restraints 0
_refine_ls_restrained_S_all 1.024
_refine_ls_R_factor_all 0.1115
_refine_ls_R_factor_gt 0.0569
_refine_ls_shift/su_max 0.002
_refine_ls_shift/su_mean 0.000
_refine_ls_structure_factor_coef Fsqd
_refine_ls_weighting_details 'w=1/[\s^2^(Fo^2^)+(0.0621P)^2^+10.3221P] where P=(Fo^2^+2Fc^2^)/3'
_refine_ls_weighting_scheme calc
_refine_ls_wR_factor_gt 0.1271
_refine_ls_wR_factor_ref 0.1493
_reflns_Friedel_coverage 0.000
_reflns_number_gt 5507
_reflns_number_total 8780
_reflns_threshold_expression 'I > 2\s(I)'
_cod_data_source_file d4dt02838d2.cif
_cod_data_source_block Complex_5_0ma_a
_cod_original_cell_volume 9541.0(9)
_cod_database_code 7717413
_shelx_shelxl_version_number 2018/3
_shelx_space_group_comment
;
The symmetry employed for this shelxl refinement is uniquely defined
by the following loop, which should always be used as a source of
symmetry information in preference to the above space-group names.
They are only intended as comments.
;
_shelx_estimated_absorpt_t_max 0.831
_shelx_estimated_absorpt_t_min 0.784
_olex2_refinement_description
;
1. Fixed Uiso
 At 1.2 times of:
  All C(H) groups
 At 1.5 times of:
  All C(H,H,H) groups
2.a Aromatic/amide H refined with riding coordinates:
 C38(H38), C40(H40), C3(H3), C17(H17), C5(H5), C34(H34), C41(H41), C48(H48),
 C37(H37), C42(H42), C4(H4), C44(H44), C52(H52), C19(H19), C49(H49), C18(H18),
 C35(H35), C50(H50), C36(H36), C43(H43), C51(H51)
2.b Idealised Me refined as rotating group:
 C22(H22A,H22B,H22C), C9(H9A,H9B,H9C), C24(H24A,H24B,H24C), C10(H10A,H10B,
 H10C), C8(H8A,H8B,H8C), C14(H14A,H14B,H14C), C30(H30A,H30B,H30C), C31(H31A,
 H31B,H31C), C32(H32A,H32B,H32C), C13(H13A,H13B,H13C), C23(H23A,H23B,H23C),
 C27(H27A,H27B,H27C), C12(H12A,H12B,H12C), C26(H26A,H26B,H26C), C28(H28A,H28B,
 H28C)
;
_olex2_submission_special_instructions 'No special instructions were received'

loop_
_space_group_symop_operation_xyz
'x, y, z'
'-x, y, -z+1/2'
'x+1/2, y+1/2, z'
'-x+1/2, y+1/2, -z+1/2'
'-x, -y, -z'
'x, -y, z-1/2'
'-x+1/2, -y+1/2, -z'
'x+1/2, -y+1/2, z-1/2'

loop_
_atom_site_label
_atom_site_type_symbol
_atom_site_fract_x
_atom_site_fract_y
_atom_site_fract_z
_atom_site_U_iso_or_equiv
_atom_site_adp_type
_atom_site_occupancy
_atom_site_site_symmetry_order
_atom_site_calc_flag
_atom_site_refinement_flags_posn
_atom_site_refinement_flags_adp
_atom_site_refinement_flags_occupancy
_atom_site_disorder_assembly
_atom_site_disorder_group
Sc1 Sc 0.36645(2) 0.74258(5) 0.77927(2) 0.02536(16) Uani 1 1 d . . . . .
P1 P 0.38455(2) 0.68194(8) 0.64666(3) 0.0280(2) Uani 1 1 d . . . . .
O2 O 0.40203(4) 0.82339(19) 0.83139(8) 0.0275(5) Uani 1 1 d . . . . .
O1 O 0.32764(5) 0.72180(19) 0.81563(8) 0.0285(5) Uani 1 1 d . . . . .
N1 N 0.36487(6) 0.7814(2) 0.68343(9) 0.0265(6) Uani 1 1 d . . . . .
C1 C 0.30107(7) 0.6950(3) 0.84141(12) 0.0293(7) Uani 1 1 d . . . . .
C15 C 0.42244(7) 0.8629(3) 0.88121(12) 0.0270(7) Uani 1 1 d . . . . .
C7 C 0.28952(7) 0.4882(3) 0.77359(12) 0.0293(7) Uani 1 1 d . . . . .
C45 C 0.38645(7) 0.5530(3) 0.75065(13) 0.0284(7) Uani 1 1 d . . . . .
C2 C 0.28141(7) 0.5850(3) 0.82176(12) 0.0284(7) Uani 1 1 d . . . . .
C29 C 0.34472(7) 0.8925(3) 0.65480(12) 0.0299(7) Uani 1 1 d . . . . .
C16 C 0.43553(7) 0.7690(3) 0.92474(12) 0.0277(7) Uani 1 1 d . . . . .
C47 C 0.41740(7) 0.4443(3) 0.67512(12) 0.0305(7) Uani 1 1 d . . . . .
C46 C 0.39547(7) 0.5459(3) 0.69565(12) 0.0298(7) Uani 1 1 d . . . . .
C39 C 0.42240(7) 0.7438(3) 0.62879(12) 0.0303(7) Uani 1 1 d . . . . .
C20 C 0.43073(7) 0.9963(3) 0.88962(13) 0.0299(7) Uani 1 1 d . . . . .
C6 C 0.29289(7) 0.7767(3) 0.88836(12) 0.0316(7) Uani 1 1 d . . . . .
C33 C 0.36169(7) 0.6230(3) 0.57727(12) 0.0308(7) Uani 1 1 d . . . . .
C38 C 0.36315(7) 0.6795(3) 0.52112(12) 0.0345(8) Uani 1 1 d . . . . .
H38 H 0.378295 0.746853 0.517375 0.041 Uiso 1 1 calc R U . . .
C40 C 0.43768(7) 0.6952(3) 0.58262(12) 0.0344(8) Uani 1 1 d . . . . .
H40 H 0.427174 0.631553 0.555803 0.041 Uiso 1 1 calc R U . . .
C21 C 0.43339(7) 0.6214(3) 0.91324(12) 0.0302(7) Uani 1 1 d . . . . .
C22 C 0.39860(7) 0.5718(3) 0.90896(13) 0.0341(8) Uani 1 1 d . . . . .
H22A H 0.384617 0.621778 0.878261 0.051 Uiso 1 1 calc R U . . .
H22B H 0.391175 0.582639 0.947992 0.051 Uiso 1 1 calc R U . . .
H22C H 0.397787 0.479182 0.897896 0.051 Uiso 1 1 calc R U . . .
C9 C 0.29183(7) 0.5587(3) 0.71396(12) 0.0342(8) Uani 1 1 d . . . . .
H9A H 0.272207 0.610142 0.701899 0.051 Uiso 1 1 calc R U . . .
H9B H 0.294134 0.494244 0.682680 0.051 Uiso 1 1 calc R U . . .
H9C H 0.310616 0.616819 0.719308 0.051 Uiso 1 1 calc R U . . .
C3 C 0.25391(7) 0.5638(3) 0.84830(13) 0.0368(8) Uani 1 1 d . . . . .
H3 H 0.240376 0.491828 0.835089 0.044 Uiso 1 1 calc R U . . .
C11 C 0.31261(7) 0.8976(3) 0.91235(12) 0.0345(8) Uani 1 1 d . . . . .
C17 C 0.45258(8) 0.8141(3) 0.97876(13) 0.0380(8) Uani 1 1 d . . . . .
H17 H 0.460641 0.752702 1.008997 0.046 Uiso 1 1 calc R U . . .
C5 C 0.26492(8) 0.7475(3) 0.91261(14) 0.0393(8) Uani 1 1 d . . . . .
H5 H 0.259095 0.801517 0.943618 0.047 Uiso 1 1 calc R U . . .
C34 C 0.33891(8) 0.5255(3) 0.58156(13) 0.0365(8) Uani 1 1 d . . . . .
H34 H 0.337374 0.487505 0.619608 0.044 Uiso 1 1 calc R U . . .
C24 C 0.44870(7) 0.5924(3) 0.85632(12) 0.0327(7) Uani 1 1 d . . . . .
H24A H 0.446082 0.499625 0.846181 0.049 Uiso 1 1 calc R U . . .
H24B H 0.471715 0.614116 0.863916 0.049 Uiso 1 1 calc R U . . .
H24C H 0.438007 0.645113 0.822720 0.049 Uiso 1 1 calc R U . . .
C10 C 0.32108(7) 0.4164(3) 0.79708(13) 0.0367(8) Uani 1 1 d . . . . .
H10A H 0.337900 0.480300 0.811385 0.055 Uiso 1 1 calc R U . . .
H10B H 0.327819 0.364517 0.764515 0.055 Uiso 1 1 calc R U . . .
H10C H 0.317660 0.358755 0.830337 0.055 Uiso 1 1 calc R U . . .
C41 C 0.46801(7) 0.7389(3) 0.57556(14) 0.0373(8) Uani 1 1 d . . . . .
H41 H 0.478099 0.705540 0.543599 0.045 Uiso 1 1 calc R U . . .
C8 C 0.26367(8) 0.3819(3) 0.75913(14) 0.0390(8) Uani 1 1 d . . . . .
H8A H 0.262052 0.331358 0.795591 0.058 Uiso 1 1 calc R U . . .
H8B H 0.269659 0.323802 0.727973 0.058 Uiso 1 1 calc R U . . .
H8C H 0.242816 0.422760 0.744619 0.058 Uiso 1 1 calc R U . . .
C48 C 0.40588(8) 0.3402(3) 0.63816(14) 0.0400(8) Uani 1 1 d . . . . .
H48 H 0.383366 0.331889 0.624843 0.048 Uiso 1 1 calc R U . . .
C14 C 0.31002(8) 1.0014(3) 0.86272(14) 0.0423(9) Uani 1 1 d . . . . .
H14A H 0.322484 1.078643 0.877781 0.063 Uiso 1 1 calc R U . . .
H14B H 0.287343 1.025768 0.850897 0.063 Uiso 1 1 calc R U . . .
H14C H 0.318571 0.966260 0.827746 0.063 Uiso 1 1 calc R U . . .
C30 C 0.36375(8) 0.9840(3) 0.61951(14) 0.0384(8) Uani 1 1 d . . . . .
H30A H 0.382246 1.019574 0.646511 0.058 Uiso 1 1 calc R U . . .
H30B H 0.349778 1.055632 0.602529 0.058 Uiso 1 1 calc R U . . .
H30C H 0.371446 0.935480 0.586857 0.058 Uiso 1 1 calc R U . . .
C37 C 0.34234(8) 0.6369(4) 0.47070(13) 0.0402(8) Uani 1 1 d . . . . .
H37 H 0.343388 0.675535 0.432605 0.048 Uiso 1 1 calc R U . . .
C31 C 0.31412(7) 0.8454(3) 0.61488(12) 0.0326(7) Uani 1 1 d . . . . .
H31A H 0.319948 0.801497 0.579280 0.049 Uiso 1 1 calc R U . . .
H31B H 0.300207 0.920313 0.602221 0.049 Uiso 1 1 calc R U . . .
H31C H 0.302579 0.784188 0.637534 0.049 Uiso 1 1 calc R U . . .
C32 C 0.33449(8) 0.9675(3) 0.70804(13) 0.0373(8) Uani 1 1 d . . . . .
H32A H 0.320977 0.911352 0.729230 0.056 Uiso 1 1 calc R U . . .
H32B H 0.322249 1.045355 0.693073 0.056 Uiso 1 1 calc R U . . .
H32C H 0.353737 0.993818 0.735781 0.056 Uiso 1 1 calc R U . . .
C42 C 0.48388(8) 0.8303(3) 0.61428(14) 0.0380(8) Uani 1 1 d . . . . .
H42 H 0.504681 0.860211 0.608721 0.046 Uiso 1 1 calc R U . . .
C4 C 0.24560(8) 0.6432(4) 0.89306(14) 0.0435(9) Uani 1 1 d . . . . .
H4 H 0.226656 0.625971 0.910224 0.052 Uiso 1 1 calc R U . . .
C44 C 0.43865(8) 0.8353(3) 0.66781(14) 0.0418(9) Uani 1 1 d . . . . .
H44 H 0.428643 0.869333 0.699727 0.050 Uiso 1 1 calc R U . . .
C25 C 0.42124(8) 1.1019(3) 0.84153(14) 0.0347(8) Uani 1 1 d . . . . .
C52 C 0.45036(8) 0.4527(4) 0.69360(14) 0.0435(9) Uani 1 1 d . . . . .
H52 H 0.458758 0.522636 0.718973 0.052 Uiso 1 1 calc R U . . .
C19 C 0.44785(8) 1.0336(3) 0.94513(13) 0.0401(8) Uani 1 1 d . . . . .
H19 H 0.452584 1.123403 0.952329 0.048 Uiso 1 1 calc R U . . .
C13 C 0.34772(8) 0.8621(3) 0.93564(14) 0.0424(9) Uani 1 1 d . . . . .
H13A H 0.357640 0.823837 0.902884 0.064 Uiso 1 1 calc R U . . .
H13B H 0.348432 0.798916 0.968538 0.064 Uiso 1 1 calc R U . . .
H13C H 0.359586 0.940984 0.950404 0.064 Uiso 1 1 calc R U . . .
C49 C 0.42693(9) 0.2486(3) 0.62064(16) 0.0444(9) Uani 1 1 d . . . . .
H49 H 0.418739 0.178370 0.595256 0.053 Uiso 1 1 calc R U . . .
C18 C 0.45810(9) 0.9447(4) 0.98972(14) 0.0475(9) Uani 1 1 d . . . . .
H18 H 0.468883 0.973238 1.027719 0.057 Uiso 1 1 calc R U . . .
C35 C 0.31845(8) 0.4833(4) 0.53070(15) 0.0460(9) Uani 1 1 d . . . . .
H35 H 0.303206 0.416024 0.533890 0.055 Uiso 1 1 calc R U . . .
C50 C 0.45957(9) 0.2586(3) 0.63967(14) 0.0427(9) Uani 1 1 d . . . . .
H50 H 0.473877 0.194983 0.627889 0.051 Uiso 1 1 calc R U . . .
C23 C 0.45306(8) 0.5437(3) 0.96477(14) 0.0414(8) Uani 1 1 d . . . . .
H23A H 0.444739 0.561603 1.002448 0.062 Uiso 1 1 calc R U . . .
H23B H 0.475768 0.569881 0.968929 0.062 Uiso 1 1 calc R U . . .
H23C H 0.451191 0.450210 0.955768 0.062 Uiso 1 1 calc R U . . .
C27 C 0.42723(9) 1.0592(3) 0.77938(14) 0.0448(9) Uani 1 1 d . . . . .
H27A H 0.413842 0.982957 0.766549 0.067 Uiso 1 1 calc R U . . .
H27B H 0.450042 1.036550 0.780817 0.067 Uiso 1 1 calc R U . . .
H27C H 0.421670 1.130686 0.750694 0.067 Uiso 1 1 calc R U . . .
C36 C 0.32039(9) 0.5399(4) 0.47533(14) 0.0463(9) Uani 1 1 d . . . . .
H36 H 0.306447 0.511269 0.440489 0.056 Uiso 1 1 calc R U . . .
C43 C 0.46958(8) 0.8778(3) 0.66070(15) 0.0436(9) Uani 1 1 d . . . . .
H43 H 0.480601 0.939451 0.687993 0.052 Uiso 1 1 calc R U . . .
C12 C 0.29950(9) 0.9621(4) 0.96568(14) 0.0505(10) Uani 1 1 d . . . . .
H12A H 0.313383 1.035582 0.980635 0.076 Uiso 1 1 calc R U . . .
H12B H 0.299245 0.897963 0.997979 0.076 Uiso 1 1 calc R U . . .
H12C H 0.277520 0.993682 0.952360 0.076 Uiso 1 1 calc R U . . .
C51 C 0.47134(9) 0.3610(4) 0.67578(15) 0.0510(10) Uani 1 1 d . . . . .
H51 H 0.493899 0.369113 0.688604 0.061 Uiso 1 1 calc R U . . .
C26 C 0.38545(9) 1.1357(4) 0.83980(16) 0.0543(10) Uani 1 1 d . . . . .
H26A H 0.378753 1.197563 0.807046 0.081 Uiso 1 1 calc R U . . .
H26B H 0.382247 1.175026 0.878219 0.081 Uiso 1 1 calc R U . . .
H26C H 0.372489 1.055967 0.833037 0.081 Uiso 1 1 calc R U . . .
C28 C 0.44041(10) 1.2282(3) 0.85576(17) 0.0582(11) Uani 1 1 d . . . . .
H28A H 0.463553 1.208812 0.861109 0.087 Uiso 1 1 calc R U . . .
H28B H 0.434882 1.266628 0.892828 0.087 Uiso 1 1 calc R U . . .
H28C H 0.435053 1.289938 0.822441 0.087 Uiso 1 1 calc R U . . .
H45 H 0.3950(7) 0.473(3) 0.7791(12) 0.033(8) Uiso 1 1 d . . . . .

loop_
_atom_site_aniso_label
_atom_site_aniso_U_11
_atom_site_aniso_U_22
_atom_site_aniso_U_33
_atom_site_aniso_U_23
_atom_site_aniso_U_13
_atom_site_aniso_U_12
Sc1 0.0300(3) 0.0272(4) 0.0192(3) -0.0013(2) 0.0047(2) -0.0014(2)
P1 0.0346(4) 0.0298(5) 0.0202(4) -0.0007(3) 0.0060(3) 0.0016(3)
O2 0.0320(11) 0.0259(12) 0.0240(10) -0.0022(9) 0.0024(8) -0.0014(9)
O1 0.0322(12) 0.0318(13) 0.0225(10) -0.0023(9) 0.0074(8) -0.0035(9)
N1 0.0338(14) 0.0280(15) 0.0186(11) 0.0001(11) 0.0068(10) 0.0049(11)
C1 0.0328(17) 0.037(2) 0.0185(14) 0.0046(14) 0.0046(12) 0.0001(14)
C15 0.0278(16) 0.0300(18) 0.0241(14) -0.0040(14) 0.0072(12) -0.0035(13)
C7 0.0350(18) 0.0290(18) 0.0239(14) 0.0020(14) 0.0046(12) -0.0033(14)
C45 0.0325(17) 0.0261(18) 0.0261(15) -0.0031(14) 0.0031(12) -0.0015(14)
C2 0.0310(17) 0.0303(19) 0.0233(14) 0.0032(14) 0.0022(12) -0.0012(13)
C29 0.0372(18) 0.0287(18) 0.0239(14) 0.0033(14) 0.0050(12) 0.0022(14)
C16 0.0324(17) 0.0287(18) 0.0232(14) -0.0030(14) 0.0077(12) -0.0045(13)
C47 0.0433(19) 0.0300(19) 0.0199(14) 0.0033(14) 0.0098(13) 0.0042(14)
C46 0.0342(17) 0.0284(18) 0.0256(15) -0.0067(14) 0.0011(12) -0.0008(14)
C39 0.0332(17) 0.0313(19) 0.0260(15) 0.0020(14) 0.0031(12) 0.0032(14)
C20 0.0338(18) 0.0257(18) 0.0310(16) -0.0063(14) 0.0079(13) -0.0036(13)
C6 0.0334(18) 0.037(2) 0.0244(15) -0.0010(14) 0.0059(13) 0.0007(14)
C33 0.0376(18) 0.0331(19) 0.0226(15) -0.0046(14) 0.0069(13) 0.0060(14)
C38 0.0395(19) 0.040(2) 0.0246(15) -0.0012(15) 0.0071(13) 0.0076(15)
C40 0.0397(19) 0.038(2) 0.0251(15) -0.0011(15) 0.0047(13) 0.0061(15)
C21 0.0385(18) 0.0249(18) 0.0255(15) 0.0023(14) -0.0002(13) -0.0016(14)
C22 0.046(2) 0.0273(19) 0.0283(15) 0.0033(14) 0.0038(14) -0.0074(15)
C9 0.0376(18) 0.038(2) 0.0259(15) -0.0008(15) 0.0023(13) -0.0037(15)
C3 0.0346(19) 0.042(2) 0.0347(17) 0.0000(16) 0.0070(14) -0.0078(15)
C11 0.0378(19) 0.041(2) 0.0257(15) -0.0115(15) 0.0085(13) -0.0032(15)
C17 0.053(2) 0.034(2) 0.0258(16) -0.0016(15) 0.0017(14) -0.0092(16)
C5 0.044(2) 0.045(2) 0.0313(16) -0.0072(16) 0.0137(14) -0.0050(17)
C34 0.046(2) 0.037(2) 0.0270(16) -0.0047(15) 0.0064(14) 0.0004(16)
C24 0.0381(18) 0.0272(19) 0.0318(16) -0.0016(14) 0.0024(13) 0.0006(14)
C10 0.044(2) 0.031(2) 0.0354(17) -0.0012(15) 0.0068(14) -0.0012(15)
C41 0.0364(19) 0.046(2) 0.0315(16) 0.0052(16) 0.0119(14) 0.0076(16)
C8 0.044(2) 0.037(2) 0.0354(17) -0.0050(16) 0.0032(14) -0.0114(16)
C48 0.042(2) 0.035(2) 0.0456(19) -0.0062(17) 0.0153(15) -0.0023(16)
C14 0.053(2) 0.036(2) 0.0378(18) -0.0082(16) 0.0070(15) -0.0027(16)
C30 0.044(2) 0.036(2) 0.0359(17) 0.0060(16) 0.0097(15) 0.0016(16)
C37 0.045(2) 0.051(2) 0.0244(15) -0.0030(16) 0.0021(14) 0.0071(18)
C31 0.0345(18) 0.036(2) 0.0266(15) 0.0030(14) 0.0033(13) 0.0047(14)
C32 0.043(2) 0.039(2) 0.0284(16) -0.0026(15) 0.0023(14) 0.0115(15)
C42 0.0326(18) 0.039(2) 0.0431(18) 0.0097(17) 0.0080(15) 0.0008(15)
C4 0.042(2) 0.055(3) 0.0383(18) -0.0025(18) 0.0213(15) -0.0062(17)
C44 0.038(2) 0.048(2) 0.0419(18) -0.0126(17) 0.0141(15) -0.0020(16)
C25 0.0398(19) 0.0243(18) 0.0381(17) -0.0014(15) 0.0001(14) -0.0027(14)
C52 0.042(2) 0.051(2) 0.0363(18) -0.0124(17) 0.0010(15) 0.0132(17)
C19 0.054(2) 0.031(2) 0.0345(18) -0.0096(16) 0.0042(15) -0.0099(16)
C13 0.046(2) 0.050(2) 0.0315(17) -0.0104(16) 0.0059(14) -0.0053(17)
C49 0.054(2) 0.029(2) 0.054(2) -0.0114(17) 0.0208(17) -0.0047(17)
C18 0.069(3) 0.044(2) 0.0272(17) -0.0050(17) -0.0020(16) -0.0145(19)
C35 0.047(2) 0.048(2) 0.0420(19) -0.0104(18) 0.0020(16) -0.0053(17)
C50 0.057(2) 0.039(2) 0.0358(18) 0.0030(17) 0.0211(16) 0.0162(18)
C23 0.049(2) 0.034(2) 0.0383(18) 0.0098(16) -0.0030(15) -0.0055(16)
C27 0.058(2) 0.038(2) 0.0403(18) 0.0087(17) 0.0138(16) -0.0070(17)
C36 0.052(2) 0.054(3) 0.0303(18) -0.0141(18) -0.0001(15) 0.0013(19)
C43 0.040(2) 0.044(2) 0.048(2) -0.0103(18) 0.0100(16) -0.0014(17)
C12 0.055(2) 0.062(3) 0.0374(18) -0.0222(19) 0.0161(16) -0.0090(19)
C51 0.048(2) 0.060(3) 0.0428(19) -0.011(2) 0.0003(16) 0.0181(19)
C26 0.059(3) 0.053(3) 0.049(2) -0.0088(19) 0.0035(18) 0.016(2)
C28 0.084(3) 0.027(2) 0.056(2) 0.0042(18) -0.011(2) -0.0127(19)

loop_
_atom_type_symbol
_atom_type_description
_atom_type_scat_dispersion_real
_atom_type_scat_dispersion_imag
_atom_type_scat_source
C C 0.0137 0.0067 'International Tables Vol C Tables 4.2.6.8 and 6.1.1.4'
H H 0.0000 0.0000 'International Tables Vol C Tables 4.2.6.8 and 6.1.1.4'
N N 0.0241 0.0134 'International Tables Vol C Tables 4.2.6.8 and 6.1.1.4'
O O 0.0389 0.0241 'International Tables Vol C Tables 4.2.6.8 and 6.1.1.4'
P P 0.2543 0.3332 'International Tables Vol C Tables 4.2.6.8 and 6.1.1.4'
Sc Sc 0.3700 1.2039 'International Tables Vol C Tables 4.2.6.8 and 6.1.1.4'

loop_
_geom_angle_atom_site_label_1
_geom_angle_atom_site_label_2
_geom_angle_atom_site_label_3
_geom_angle
_geom_angle_site_symmetry_1
_geom_angle_site_symmetry_3
_geom_angle_publ_flag
O2 Sc1 O1 114.25(8) . . ?
O2 Sc1 N1 115.16(9) . . ?
O2 Sc1 C45 104.82(9) . . ?
O1 Sc1 N1 122.21(8) . . ?
O1 Sc1 C45 113.47(10) . . ?
N1 Sc1 C45 80.35(10) . . ?
N1 P1 C46 106.24(13) . . ?
N1 P1 C39 115.16(14) . . ?
N1 P1 C33 114.02(13) . . ?
C46 P1 C39 104.91(14) . . ?
C46 P1 C33 108.86(14) . . ?
C33 P1 C39 107.14(14) . . ?
C15 O2 Sc1 162.43(18) . . ?
C1 O1 Sc1 174.6(2) . . ?
P1 N1 Sc1 116.63(12) . . ?
C29 N1 Sc1 119.49(17) . . ?
C29 N1 P1 123.81(17) . . ?
O1 C1 C2 120.0(3) . . ?
O1 C1 C6 120.0(3) . . ?
C2 C1 C6 120.0(3) . . ?
O2 C15 C16 119.5(3) . . ?
O2 C15 C20 120.5(3) . . ?
C20 C15 C16 120.0(3) . . ?
C9 C7 C2 111.0(2) . . ?
C10 C7 C2 109.6(2) . . ?
C10 C7 C9 111.1(2) . . ?
C10 C7 C8 106.1(3) . . ?
C8 C7 C2 112.4(2) . . ?
C8 C7 C9 106.5(2) . . ?
Sc1 C45 H45 126.9(15) . . ?
C46 C45 Sc1 118.5(2) . . ?
C46 C45 H45 113.0(15) . . ?
C1 C2 C7 123.2(3) . . ?
C3 C2 C1 117.9(3) . . ?
C3 C2 C7 118.9(3) . . ?
N1 C29 C30 112.5(2) . . ?
N1 C29 C31 112.3(2) . . ?
N1 C29 C32 104.5(2) . . ?
C30 C29 C31 110.3(2) . . ?
C30 C29 C32 109.0(3) . . ?
C31 C29 C32 107.9(2) . . ?
C15 C16 C21 123.0(2) . . ?
C17 C16 C15 118.0(3) . . ?
C17 C16 C21 118.9(3) . . ?
C48 C47 C46 122.6(3) . . ?
C52 C47 C46 119.5(3) . . ?
C52 C47 C48 117.9(3) . . ?
C45 C46 P1 116.1(2) . . ?
C45 C46 C47 125.9(3) . . ?
C47 C46 P1 117.4(2) . . ?
C40 C39 P1 123.9(2) . . ?
C44 C39 P1 117.4(2) . . ?
C44 C39 C40 118.4(3) . . ?
C15 C20 C25 123.6(2) . . ?
C19 C20 C15 117.8(3) . . ?
C19 C20 C25 118.6(3) . . ?
C1 C6 C11 123.6(3) . . ?
C5 C6 C1 118.1(3) . . ?
C5 C6 C11 118.2(3) . . ?
C38 C33 P1 123.4(3) . . ?
C34 C33 P1 117.3(2) . . ?
C34 C33 C38 118.8(3) . . ?
C33 C38 H38 120.1 . . ?
C37 C38 C33 119.8(3) . . ?
C37 C38 H38 120.1 . . ?
C39 C40 H40 119.8 . . ?
C41 C40 C39 120.4(3) . . ?
C41 C40 H40 119.8 . . ?
C16 C21 C24 107.9(2) . . ?
C16 C21 C23 111.8(2) . . ?
C22 C21 C16 111.6(3) . . ?
C22 C21 C24 113.2(2) . . ?
C22 C21 C23 105.8(2) . . ?
C23 C21 C24 106.4(3) . . ?
C21 C22 H22A 109.5 . . ?
C21 C22 H22B 109.5 . . ?
C21 C22 H22C 109.5 . . ?
H22A C22 H22B 109.5 . . ?
H22A C22 H22C 109.5 . . ?
H22B C22 H22C 109.5 . . ?
C7 C9 H9A 109.5 . . ?
C7 C9 H9B 109.5 . . ?
C7 C9 H9C 109.5 . . ?
H9A C9 H9B 109.5 . . ?
H9A C9 H9C 109.5 . . ?
H9B C9 H9C 109.5 . . ?
C2 C3 H3 118.8 . . ?
C4 C3 C2 122.4(3) . . ?
C4 C3 H3 118.8 . . ?
C14 C11 C6 109.1(2) . . ?
C14 C11 C12 105.9(3) . . ?
C13 C11 C6 111.5(3) . . ?
C13 C11 C14 111.9(3) . . ?
C13 C11 C12 105.9(2) . . ?
C12 C11 C6 112.4(3) . . ?
C16 C17 H17 119.0 . . ?
C18 C17 C16 122.0(3) . . ?
C18 C17 H17 119.0 . . ?
C6 C5 H5 118.9 . . ?
C4 C5 C6 122.1(3) . . ?
C4 C5 H5 118.9 . . ?
C33 C34 H34 119.7 . . ?
C35 C34 C33 120.6(3) . . ?
C35 C34 H34 119.7 . . ?
C21 C24 H24A 109.5 . . ?
C21 C24 H24B 109.5 . . ?
C21 C24 H24C 109.5 . . ?
H24A C24 H24B 109.5 . . ?
H24A C24 H24C 109.5 . . ?
H24B C24 H24C 109.5 . . ?
C7 C10 H10A 109.5 . . ?
C7 C10 H10B 109.5 . . ?
C7 C10 H10C 109.5 . . ?
H10A C10 H10B 109.5 . . ?
H10A C10 H10C 109.5 . . ?
H10B C10 H10C 109.5 . . ?
C40 C41 H41 119.6 . . ?
C40 C41 C42 120.9(3) . . ?
C42 C41 H41 119.6 . . ?
C7 C8 H8A 109.5 . . ?
C7 C8 H8B 109.5 . . ?
C7 C8 H8C 109.5 . . ?
H8A C8 H8B 109.5 . . ?
H8A C8 H8C 109.5 . . ?
H8B C8 H8C 109.5 . . ?
C47 C48 H48 119.7 . . ?
C49 C48 C47 120.6(3) . . ?
C49 C48 H48 119.7 . . ?
C11 C14 H14A 109.5 . . ?
C11 C14 H14B 109.5 . . ?
C11 C14 H14C 109.5 . . ?
H14A C14 H14B 109.5 . . ?
H14A C14 H14C 109.5 . . ?
H14B C14 H14C 109.5 . . ?
C29 C30 H30A 109.5 . . ?
C29 C30 H30B 109.5 . . ?
C29 C30 H30C 109.5 . . ?
H30A C30 H30B 109.5 . . ?
H30A C30 H30C 109.5 . . ?
H30B C30 H30C 109.5 . . ?
C38 C37 H37 119.6 . . ?
C36 C37 C38 120.8(3) . . ?
C36 C37 H37 119.6 . . ?
C29 C31 H31A 109.5 . . ?
C29 C31 H31B 109.5 . . ?
C29 C31 H31C 109.5 . . ?
H31A C31 H31B 109.5 . . ?
H31A C31 H31C 109.5 . . ?
H31B C31 H31C 109.5 . . ?
C29 C32 H32A 109.5 . . ?
C29 C32 H32B 109.5 . . ?
C29 C32 H32C 109.5 . . ?
H32A C32 H32B 109.5 . . ?
H32A C32 H32C 109.5 . . ?
H32B C32 H32C 109.5 . . ?
C41 C42 H42 120.1 . . ?
C43 C42 C41 119.8(3) . . ?
C43 C42 H42 120.1 . . ?
C3 C4 H4 120.3 . . ?
C5 C4 C3 119.4(3) . . ?
C5 C4 H4 120.3 . . ?
C39 C44 H44 119.6 . . ?
C39 C44 C43 120.9(3) . . ?
C43 C44 H44 119.6 . . ?
C27 C25 C20 112.4(3) . . ?
C27 C25 C26 109.7(3) . . ?
C27 C25 C28 106.3(3) . . ?
C26 C25 C20 109.0(3) . . ?
C28 C25 C20 112.1(2) . . ?
C28 C25 C26 107.2(3) . . ?
C47 C52 H52 119.4 . . ?
C47 C52 C51 121.3(3) . . ?
C51 C52 H52 119.4 . . ?
C20 C19 H19 118.9 . . ?
C18 C19 C20 122.2(3) . . ?
C18 C19 H19 118.9 . . ?
C11 C13 H13A 109.5 . . ?
C11 C13 H13B 109.5 . . ?
C11 C13 H13C 109.5 . . ?
H13A C13 H13B 109.5 . . ?
H13A C13 H13C 109.5 . . ?
H13B C13 H13C 109.5 . . ?
C48 C49 H49 119.7 . . ?
C50 C49 C48 120.6(3) . . ?
C50 C49 H49 119.7 . . ?
C17 C18 H18 120.4 . . ?
C19 C18 C17 119.3(3) . . ?
C19 C18 H18 120.4 . . ?
C34 C35 H35 120.1 . . ?
C36 C35 C34 119.7(3) . . ?
C36 C35 H35 120.1 . . ?
C49 C50 H50 120.2 . . ?
C51 C50 C49 119.6(3) . . ?
C51 C50 H50 120.2 . . ?
C21 C23 H23A 109.5 . . ?
C21 C23 H23B 109.5 . . ?
C21 C23 H23C 109.5 . . ?
H23A C23 H23B 109.5 . . ?
H23A C23 H23C 109.5 . . ?
H23B C23 H23C 109.5 . . ?
C25 C27 H27A 109.5 . . ?
C25 C27 H27B 109.5 . . ?
C25 C27 H27C 109.5 . . ?
H27A C27 H27B 109.5 . . ?
H27A C27 H27C 109.5 . . ?
H27B C27 H27C 109.5 . . ?
C37 C36 C35 120.2(3) . . ?
C37 C36 H36 119.9 . . ?
C35 C36 H36 119.9 . . ?
C42 C43 C44 119.7(3) . . ?
C42 C43 H43 120.1 . . ?
C44 C43 H43 120.1 . . ?
C11 C12 H12A 109.5 . . ?
C11 C12 H12B 109.5 . . ?
C11 C12 H12C 109.5 . . ?
H12A C12 H12B 109.5 . . ?
H12A C12 H12C 109.5 . . ?
H12B C12 H12C 109.5 . . ?
C52 C51 H51 120.0 . . ?
C50 C51 C52 120.1(3) . . ?
C50 C51 H51 120.0 . . ?
C25 C26 H26A 109.5 . . ?
C25 C26 H26B 109.5 . . ?
C25 C26 H26C 109.5 . . ?
H26A C26 H26B 109.5 . . ?
H26A C26 H26C 109.5 . . ?
H26B C26 H26C 109.5 . . ?
C25 C28 H28A 109.5 . . ?
C25 C28 H28B 109.5 . . ?
C25 C28 H28C 109.5 . . ?
H28A C28 H28B 109.5 . . ?
H28A C28 H28C 109.5 . . ?
H28B C28 H28C 109.5 . . ?

loop_
_geom_bond_atom_site_label_1
_geom_bond_atom_site_label_2
_geom_bond_distance
_geom_bond_site_symmetry_2
_geom_bond_publ_flag
Sc1 O2 1.9381(19) . ?
Sc1 O1 1.9392(19) . ?
Sc1 N1 2.181(2) . ?
Sc1 C45 2.248(3) . ?
P1 N1 1.614(2) . ?
P1 C46 1.792(3) . ?
P1 C39 1.809(3) . ?
P1 C33 1.807(3) . ?
O2 C15 1.364(3) . ?
O1 C1 1.358(3) . ?
N1 C29 1.503(4) . ?
C1 C2 1.427(4) . ?
C1 C6 1.428(4) . ?
C15 C16 1.422(4) . ?
C15 C20 1.416(4) . ?
C7 C2 1.543(4) . ?
C7 C9 1.538(4) . ?
C7 C10 1.536(4) . ?
C7 C8 1.536(4) . ?
C45 C46 1.347(4) . ?
C45 H45 1.07(3) . ?
C2 C3 1.392(4) . ?
C29 C30 1.528(4) . ?
C29 C31 1.529(4) . ?
C29 C32 1.536(4) . ?
C16 C21 1.535(4) . ?
C16 C17 1.391(4) . ?
C47 C46 1.507(4) . ?
C47 C48 1.393(4) . ?
C47 C52 1.384(4) . ?
C39 C40 1.391(4) . ?
C39 C44 1.390(4) . ?
C20 C25 1.539(4) . ?
C20 C19 1.396(4) . ?
C6 C11 1.541(4) . ?
C6 C5 1.398(4) . ?
C33 C38 1.398(4) . ?
C33 C34 1.396(4) . ?
C38 H38 0.9500 . ?
C38 C37 1.392(4) . ?
C40 H40 0.9500 . ?
C40 C41 1.379(4) . ?
C21 C22 1.534(4) . ?
C21 C24 1.543(4) . ?
C21 C23 1.538(4) . ?
C22 H22A 0.9800 . ?
C22 H22B 0.9800 . ?
C22 H22C 0.9800 . ?
C9 H9A 0.9800 . ?
C9 H9B 0.9800 . ?
C9 H9C 0.9800 . ?
C3 H3 0.9500 . ?
C3 C4 1.379(4) . ?
C11 C14 1.533(4) . ?
C11 C13 1.530(4) . ?
C11 C12 1.540(4) . ?
C17 H17 0.9500 . ?
C17 C18 1.374(5) . ?
C5 H5 0.9500 . ?
C5 C4 1.372(5) . ?
C34 H34 0.9500 . ?
C34 C35 1.391(4) . ?
C24 H24A 0.9800 . ?
C24 H24B 0.9800 . ?
C24 H24C 0.9800 . ?
C10 H10A 0.9800 . ?
C10 H10B 0.9800 . ?
C10 H10C 0.9800 . ?
C41 H41 0.9500 . ?
C41 C42 1.380(4) . ?
C8 H8A 0.9800 . ?
C8 H8B 0.9800 . ?
C8 H8C 0.9800 . ?
C48 H48 0.9500 . ?
C48 C49 1.385(4) . ?
C14 H14A 0.9800 . ?
C14 H14B 0.9800 . ?
C14 H14C 0.9800 . ?
C30 H30A 0.9800 . ?
C30 H30B 0.9800 . ?
C30 H30C 0.9800 . ?
C37 H37 0.9500 . ?
C37 C36 1.369(5) . ?
C31 H31A 0.9800 . ?
C31 H31B 0.9800 . ?
C31 H31C 0.9800 . ?
C32 H32A 0.9800 . ?
C32 H32B 0.9800 . ?
C32 H32C 0.9800 . ?
C42 H42 0.9500 . ?
C42 C43 1.368(4) . ?
C4 H4 0.9500 . ?
C44 H44 0.9500 . ?
C44 C43 1.400(4) . ?
C25 C27 1.520(4) . ?
C25 C26 1.535(5) . ?
C25 C28 1.531(4) . ?
C52 H52 0.9500 . ?
C52 C51 1.386(4) . ?
C19 H19 0.9500 . ?
C19 C18 1.374(5) . ?
C13 H13A 0.9800 . ?
C13 H13B 0.9800 . ?
C13 H13C 0.9800 . ?
C49 H49 0.9500 . ?
C49 C50 1.375(5) . ?
C18 H18 0.9500 . ?
C35 H35 0.9500 . ?
C35 C36 1.386(5) . ?
C50 H50 0.9500 . ?
C50 C51 1.372(5) . ?
C23 H23A 0.9800 . ?
C23 H23B 0.9800 . ?
C23 H23C 0.9800 . ?
C27 H27A 0.9800 . ?
C27 H27B 0.9800 . ?
C27 H27C 0.9800 . ?
C36 H36 0.9500 . ?
C43 H43 0.9500 . ?
C12 H12A 0.9800 . ?
C12 H12B 0.9800 . ?
C12 H12C 0.9800 . ?
C51 H51 0.9500 . ?
C26 H26A 0.9800 . ?
C26 H26B 0.9800 . ?
C26 H26C 0.9800 . ?
C28 H28A 0.9800 . ?
C28 H28B 0.9800 . ?
C28 H28C 0.9800 . ?

loop_
_geom_torsion_atom_site_label_1
_geom_torsion_atom_site_label_2
_geom_torsion_atom_site_label_3
_geom_torsion_atom_site_label_4
_geom_torsion
_geom_torsion_site_symmetry_1
_geom_torsion_site_symmetry_2
_geom_torsion_site_symmetry_3
_geom_torsion_site_symmetry_4
_geom_torsion_publ_flag
Sc1 O2 C15 C16 52.2(7) . . . . ?
Sc1 O2 C15 C20 -128.1(5) . . . . ?
Sc1 N1 C29 C30 128.0(2) . . . . ?
Sc1 N1 C29 C31 -106.8(2) . . . . ?
Sc1 N1 C29 C32 9.9(3) . . . . ?
Sc1 C45 C46 P1 -9.5(3) . . . . ?
Sc1 C45 C46 C47 161.8(2) . . . . ?
P1 N1 C29 C30 -55.2(3) . . . . ?
P1 N1 C29 C31 70.0(3) . . . . ?
P1 N1 C29 C32 -173.3(2) . . . . ?
P1 C39 C40 C41 -173.6(2) . . . . ?
P1 C39 C44 C43 173.3(3) . . . . ?
P1 C33 C38 C37 -173.4(2) . . . . ?
P1 C33 C34 C35 174.3(3) . . . . ?
O2 C15 C16 C21 12.4(4) . . . . ?
O2 C15 C16 C17 -171.2(3) . . . . ?
O2 C15 C20 C25 -7.6(4) . . . . ?
O2 C15 C20 C19 171.0(3) . . . . ?
O1 C1 C2 C7 2.9(4) . . . . ?
O1 C1 C2 C3 -178.2(3) . . . . ?
O1 C1 C6 C11 0.4(4) . . . . ?
O1 C1 C6 C5 178.5(3) . . . . ?
N1 P1 C46 C45 -1.3(3) . . . . ?
N1 P1 C46 C47 -173.4(2) . . . . ?
N1 P1 C39 C40 -158.5(2) . . . . ?
N1 P1 C39 C44 28.9(3) . . . . ?
N1 P1 C33 C38 95.4(3) . . . . ?
N1 P1 C33 C34 -77.3(3) . . . . ?
C1 C2 C3 C4 -1.2(5) . . . . ?
C1 C6 C11 C14 66.5(4) . . . . ?
C1 C6 C11 C13 -57.6(4) . . . . ?
C1 C6 C11 C12 -176.3(3) . . . . ?
C1 C6 C5 C4 0.6(5) . . . . ?
C15 C16 C21 C22 -68.6(3) . . . . ?
C15 C16 C21 C24 56.4(4) . . . . ?
C15 C16 C21 C23 173.1(3) . . . . ?
C15 C16 C17 C18 -2.8(5) . . . . ?
C15 C20 C25 C27 -45.5(4) . . . . ?
C15 C20 C25 C26 76.4(4) . . . . ?
C15 C20 C25 C28 -165.1(3) . . . . ?
C15 C20 C19 C18 3.4(5) . . . . ?
C7 C2 C3 C4 177.8(3) . . . . ?
C2 C1 C6 C11 -179.8(3) . . . . ?
C2 C1 C6 C5 -1.8(4) . . . . ?
C2 C3 C4 C5 0.0(5) . . . . ?
C16 C15 C20 C25 172.1(3) . . . . ?
C16 C15 C20 C19 -9.3(4) . . . . ?
C16 C17 C18 C19 -3.1(6) . . . . ?
C47 C48 C49 C50 0.3(5) . . . . ?
C47 C52 C51 C50 -0.7(5) . . . . ?
C46 P1 N1 Sc1 11.70(17) . . . . ?
C46 P1 N1 C29 -165.2(2) . . . . ?
C46 P1 C39 C40 85.1(3) . . . . ?
C46 P1 C39 C44 -87.5(3) . . . . ?
C46 P1 C33 C38 -146.2(3) . . . . ?
C46 P1 C33 C34 41.1(3) . . . . ?
C46 C47 C48 C49 -179.7(3) . . . . ?
C46 C47 C52 C51 179.9(3) . . . . ?
C39 P1 N1 Sc1 -103.95(15) . . . . ?
C39 P1 N1 C29 79.1(2) . . . . ?
C39 P1 C46 C45 121.1(2) . . . . ?
C39 P1 C46 C47 -51.0(2) . . . . ?
C39 P1 C33 C38 -33.3(3) . . . . ?
C39 P1 C33 C34 154.0(2) . . . . ?
C39 C40 C41 C42 0.6(5) . . . . ?
C39 C44 C43 C42 0.9(5) . . . . ?
C20 C15 C16 C21 -167.2(3) . . . . ?
C20 C15 C16 C17 9.1(4) . . . . ?
C20 C19 C18 C17 2.8(5) . . . . ?
C6 C1 C2 C7 -176.8(3) . . . . ?
C6 C1 C2 C3 2.1(4) . . . . ?
C6 C5 C4 C3 0.3(5) . . . . ?
C33 P1 N1 Sc1 131.60(15) . . . . ?
C33 P1 N1 C29 -45.3(3) . . . . ?
C33 P1 C46 C45 -124.5(2) . . . . ?
C33 P1 C46 C47 63.4(2) . . . . ?
C33 P1 C39 C40 -30.5(3) . . . . ?
C33 P1 C39 C44 156.9(2) . . . . ?
C33 C38 C37 C36 0.0(5) . . . . ?
C33 C34 C35 C36 -0.9(5) . . . . ?
C38 C33 C34 C35 1.3(5) . . . . ?
C38 C37 C36 C35 0.5(5) . . . . ?
C40 C39 C44 C43 0.3(5) . . . . ?
C40 C41 C42 C43 0.6(5) . . . . ?
C21 C16 C17 C18 173.7(3) . . . . ?
C9 C7 C2 C1 -58.7(3) . . . . ?
C9 C7 C2 C3 122.4(3) . . . . ?
C11 C6 C5 C4 178.7(3) . . . . ?
C17 C16 C21 C22 115.1(3) . . . . ?
C17 C16 C21 C24 -119.9(3) . . . . ?
C17 C16 C21 C23 -3.2(4) . . . . ?
C5 C6 C11 C14 -111.5(3) . . . . ?
C5 C6 C11 C13 124.4(3) . . . . ?
C5 C6 C11 C12 5.6(4) . . . . ?
C34 C33 C38 C37 -0.8(5) . . . . ?
C34 C35 C36 C37 0.0(5) . . . . ?
C10 C7 C2 C1 64.5(3) . . . . ?
C10 C7 C2 C3 -114.5(3) . . . . ?
C41 C42 C43 C44 -1.3(5) . . . . ?
C8 C7 C2 C1 -177.8(3) . . . . ?
C8 C7 C2 C3 3.3(4) . . . . ?
C48 C47 C46 P1 -86.0(3) . . . . ?
C48 C47 C46 C45 102.9(4) . . . . ?
C48 C47 C52 C51 0.3(5) . . . . ?
C48 C49 C50 C51 -0.7(5) . . . . ?
C44 C39 C40 C41 -1.0(5) . . . . ?
C25 C20 C19 C18 -177.9(3) . . . . ?
C52 C47 C46 P1 94.5(3) . . . . ?
C52 C47 C46 C45 -76.7(4) . . . . ?
C52 C47 C48 C49 -0.1(5) . . . . ?
C19 C20 C25 C27 136.0(3) . . . . ?
C19 C20 C25 C26 -102.2(3) . . . . ?
C19 C20 C25 C28 16.3(4) . . . . ?
C49 C50 C51 C52 0.9(5) . . . . ?
